data_4328405
loop_
_publ_author_name
'Cheng-Yang Yue'
'Xiao-Wu Lei'

_publ_contact_author_address
;
   Department of Chemistry and Chemical Engineering,
   Jining University,
   Qufu, Shandong, 273155, China
;
_publ_contact_author_email leixw@fjirsm.ac.cn
_publ_contact_author_name
;
Xiao-Wu Lei 
;
_publ_section_title
;
 Syntheses and Structures of Sc2Nb4-xSn5, YNb6Sn6, and ErNb6Sn5:
 Exploratory Studies in Ternary Rare-Earth Niobium Stannides
;
_journal_name_full 'Inorganic Chemistry'
_journal_page_first 2461
_journal_page_last 2471
_journal_paper_doi 10.1021/ic202414h
_journal_volume 51
_journal_year 2012
_chemical_formula_sum 'Nb6 Sn6 Y'
_chemical_formula_weight 1358.51
_chemical_name_systematic
; 
 ? 
;
_space_group_IT_number 191
_symmetry_cell_setting hexagonal
_symmetry_space_group_name_Hall '-P 6 2'
_symmetry_space_group_name_H-M 'P 6/m m m'
_atom_sites_solution_primary direct
_atom_sites_solution_secondary difmap
_audit_creation_method SHELXL-97
_cell_angle_alpha 90.00
_cell_angle_beta 90.00
_cell_angle_gamma 120.00
_cell_formula_units_Z 1
_cell_length_a 5.7498(6)
_cell_length_b 5.7498(6)
_cell_length_c 9.5003(15)
_cell_measurement_temperature 293(2)
_cell_volume 272.00(6)
_computing_cell_refinement 'CrystalClear (Rigaku Corp., 2000)'
_computing_data_collection 'CrystalClear (Rigaku Corp., 2000)'
_computing_data_reduction 'CrystalClear (Rigaku Corp., 2000)'
_computing_structure_refinement 'SHELXL-97 (Sheldrick, 1997)'
_computing_structure_solution 'SHELXS-97 (Sheldrick, 1990)'
_diffrn_ambient_temperature 293(2)
_diffrn_detector_area_resol_mean 14.6306
_diffrn_measured_fraction_theta_full 0.982
_diffrn_measured_fraction_theta_max 0.982
_diffrn_measurement_device_type 'Mercury70 (2x2 bin mode)'
_diffrn_measurement_method CCD_Profile_fitting
_diffrn_radiation_monochromator graphite
_diffrn_radiation_source 'fine-focus sealed tube'
_diffrn_radiation_type MoK\a
_diffrn_radiation_wavelength 0.71073
_diffrn_reflns_av_R_equivalents 0.0612
_diffrn_reflns_av_sigmaI/netI 0.0257
_diffrn_reflns_limit_h_max 7
_diffrn_reflns_limit_h_min -7
_diffrn_reflns_limit_k_max 7
_diffrn_reflns_limit_k_min -7
_diffrn_reflns_limit_l_max 12
_diffrn_reflns_limit_l_min -12
_diffrn_reflns_number 2119
_diffrn_reflns_theta_full 27.36
_diffrn_reflns_theta_max 27.36
_diffrn_reflns_theta_min 4.09
_exptl_absorpt_coefficient_mu 24.757
_exptl_absorpt_correction_T_max 1.000
_exptl_absorpt_correction_T_min 0.2902
_exptl_absorpt_correction_type multi-scan
_exptl_crystal_colour 'silvery white'
_exptl_crystal_density_diffrn 8.294
_exptl_crystal_description Prism
_exptl_crystal_F_000 585
_exptl_crystal_size_max 0.2000
_exptl_crystal_size_mid 0.1500
_exptl_crystal_size_min 0.1500
_refine_diff_density_max 1.446
_refine_diff_density_min -1.257
_refine_diff_density_rms 0.220
_refine_ls_extinction_coef 0.0176(8)
_refine_ls_extinction_expression Fc^*^=kFc[1+0.001xFc^2^\l^3^/sin(2\q)]^-1/4^
_refine_ls_extinction_method SHELXL
_refine_ls_goodness_of_fit_ref 1.013
_refine_ls_hydrogen_treatment none
_refine_ls_matrix_type full
_refine_ls_number_parameters 15
_refine_ls_number_reflns 165
_refine_ls_number_restraints 0
_refine_ls_restrained_S_all 1.013
_refine_ls_R_factor_all 0.0176
_refine_ls_R_factor_gt 0.0156
_refine_ls_shift/su_max 0.000
_refine_ls_shift/su_mean 0.000
_refine_ls_structure_factor_coef Fsqd
_refine_ls_weighting_details 'calc w=1/[\s^2^(Fo^2^)+(0.0155P)^2^+0.1895P] where P=(Fo^2^+2Fc^2^)/3'
_refine_ls_weighting_scheme calc
_refine_ls_wR_factor_gt 0.0333
_refine_ls_wR_factor_ref 0.0341
_reflns_number_gt 150
_reflns_number_total 165
_reflns_threshold_expression >2sigma(I)
_cod_data_source_file ic202414h_si_002_3.cif
_cod_data_source_block YNb6Sn6
_cod_database_code 4328405

loop_
_symmetry_equiv_pos_as_xyz
'x, y, z'
'-y, x-y, z'
'-x+y, -x, z'
'-x, -y, z'
'y, -x+y, z'
'x-y, x, z'
'y, x, -z'
'x-y, -y, -z'
'-x, -x+y, -z'
'-y, -x, -z'
'-x+y, y, -z'
'x, x-y, -z'
'-x, -y, -z'
'y, -x+y, -z'
'x-y, x, -z'
'x, y, -z'
'-y, x-y, -z'
'-x+y, -x, -z'
'-y, -x, z'
'-x+y, y, z'
'x, x-y, z'
'y, x, z'
'x-y, -y, z'
'-x, -x+y, z'

loop_
_atom_site_label
_atom_site_type_symbol
_atom_site_fract_x
_atom_site_fract_y
_atom_site_fract_z
_atom_site_U_iso_or_equiv
_atom_site_adp_type
_atom_site_occupancy
_atom_site_symmetry_multiplicity
_atom_site_calc_flag
_atom_site_refinement_flags
Y1 Y 0.0000 0.0000 0.5000 0.0096(4) Uani 1 24 d S
Nb1 Nb 0.5000 0.0000 0.25074(6) 0.0037(2) Uani 1 4 d S
Sn1 Sn 0.0000 0.0000 0.17046(11) 0.0078(2) Uani 1 12 d S
Sn2 Sn 0.6667 0.3333 0.0000 0.0060(2) Uani 1 12 d S
Sn3 Sn 0.6667 0.3333 0.5000 0.0050(2) Uani 1 12 d S

loop_
_atom_site_aniso_label
_atom_site_aniso_U_11
_atom_site_aniso_U_22
_atom_site_aniso_U_33
_atom_site_aniso_U_23
_atom_site_aniso_U_13
_atom_site_aniso_U_12
Y1 0.0066(6) 0.0066(6) 0.0155(10) 0.000 0.000 0.0033(3)
Nb1 0.0024(3) 0.0024(3) 0.0064(4) 0.000 0.000 0.00118(17)
Sn1 0.0036(3) 0.0036(3) 0.0161(4) 0.000 0.000 0.00179(15)
Sn2 0.0060(3) 0.0060(3) 0.0061(4) 0.000 0.000 0.00299(16)
Sn3 0.0043(3) 0.0043(3) 0.0062(4) 0.000 0.000 0.00217(15)

loop_
_atom_type_symbol
_atom_type_description
_atom_type_scat_dispersion_real
_atom_type_scat_dispersion_imag
_atom_type_scat_source
Y Y -2.7962 3.5667 'International Tables Vol C Tables 4.2.6.8 and 6.1.1.4'
Nb Nb -2.0727 0.6215 'International Tables Vol C Tables 4.2.6.8 and 6.1.1.4'
Sn Sn -0.6537 1.4246 'International Tables Vol C Tables 4.2.6.8 and 6.1.1.4'

loop_
_geom_angle_atom_site_label_1
_geom_angle_atom_site_label_2
_geom_angle_atom_site_label_3
_geom_angle
_geom_angle_site_symmetry_1
_geom_angle_site_symmetry_3
Sn1 Y1 Sn1 180.0 13_556 .
Sn1 Y1 Sn3 90.0 13_556 13_656
Sn1 Y1 Sn3 90.0 . 13_656
Sn1 Y1 Sn3 90.0 13_556 1_455
Sn1 Y1 Sn3 90.0 . 1_455
Sn3 Y1 Sn3 180.0 13_656 1_455
Sn1 Y1 Sn3 90.0 13_556 13_666
Sn1 Y1 Sn3 90.0 . 13_666
Sn3 Y1 Sn3 120.0 13_656 13_666
Sn3 Y1 Sn3 60.0 1_455 13_666
Sn1 Y1 Sn3 90.0 13_556 1_445
Sn1 Y1 Sn3 90.0 . 1_445
Sn3 Y1 Sn3 60.0 13_656 1_445
Sn3 Y1 Sn3 120.0 1_455 1_445
Sn3 Y1 Sn3 180.0 13_666 1_445
Sn1 Y1 Sn3 90.0 13_556 13_556
Sn1 Y1 Sn3 90.0 . 13_556
Sn3 Y1 Sn3 120.0 13_656 13_556
Sn3 Y1 Sn3 60.0 1_455 13_556
Sn3 Y1 Sn3 120.0 13_666 13_556
Sn3 Y1 Sn3 60.0 1_445 13_556
Sn1 Y1 Sn3 90.0 13_556 .
Sn1 Y1 Sn3 90.0 . .
Sn3 Y1 Sn3 60.0 13_656 .
Sn3 Y1 Sn3 120.0 1_455 .
Sn3 Y1 Sn3 60.0 13_666 .
Sn3 Y1 Sn3 120.0 1_445 .
Sn3 Y1 Sn3 180.0 13_556 .
Nb1 Nb1 Nb1 180.0 2_655 2_545
Nb1 Nb1 Nb1 60.0 2_655 3_665
Nb1 Nb1 Nb1 120.0 2_545 3_665
Nb1 Nb1 Nb1 120.0 2_655 3_655
Nb1 Nb1 Nb1 60.0 2_545 3_655
Nb1 Nb1 Nb1 180.0 3_665 3_655
Nb1 Nb1 Sn3 60.193(7) 2_655 .
Nb1 Nb1 Sn3 119.807(7) 2_545 .
Nb1 Nb1 Sn3 60.193(7) 3_665 .
Nb1 Nb1 Sn3 119.807(7) 3_655 .
Nb1 Nb1 Sn3 119.807(7) 2_655 13_656
Nb1 Nb1 Sn3 60.193(7) 2_545 13_656
Nb1 Nb1 Sn3 119.807(7) 3_665 13_656
Nb1 Nb1 Sn3 60.193(7) 3_655 13_656
Sn3 Nb1 Sn3 70.056(16) . 13_656
Nb1 Nb1 Sn2 119.676(6) 2_655 13_655
Nb1 Nb1 Sn2 60.324(7) 2_545 13_655
Nb1 Nb1 Sn2 119.676(6) 3_665 13_655
Nb1 Nb1 Sn2 60.324(7) 3_655 13_655
Sn3 Nb1 Sn2 179.840(12) . 13_655
Sn3 Nb1 Sn2 110.104(10) 13_656 13_655
Nb1 Nb1 Sn2 60.324(7) 2_655 .
Nb1 Nb1 Sn2 119.676(7) 2_545 .
Nb1 Nb1 Sn2 60.324(7) 3_665 .
Nb1 Nb1 Sn2 119.676(7) 3_655 .
Sn3 Nb1 Sn2 110.104(10) . .
Sn3 Nb1 Sn2 179.840(12) 13_656 .
Sn2 Nb1 Sn2 69.736(16) 13_655 .
Nb1 Nb1 Sn1 118.900(3) 2_655 .
Nb1 Nb1 Sn1 61.100(3) 2_545 .
Nb1 Nb1 Sn1 61.100(3) 3_665 .
Nb1 Nb1 Sn1 118.900(3) 3_655 .
Sn3 Nb1 Sn1 102.121(17) . .
Sn3 Nb1 Sn1 102.121(17) 13_656 .
Sn2 Nb1 Sn1 77.855(18) 13_655 .
Sn2 Nb1 Sn1 77.855(18) . .
Nb1 Nb1 Sn1 61.100(3) 2_655 1_655
Nb1 Nb1 Sn1 118.900(3) 2_545 1_655
Nb1 Nb1 Sn1 118.900(3) 3_665 1_655
Nb1 Nb1 Sn1 61.100(3) 3_655 1_655
Sn3 Nb1 Sn1 102.121(17) . 1_655
Sn3 Nb1 Sn1 102.121(17) 13_656 1_655
Sn2 Nb1 Sn1 77.855(18) 13_655 1_655
Sn2 Nb1 Sn1 77.855(18) . 1_655
Sn1 Nb1 Sn1 150.28(4) . 1_655
Nb1 Sn1 Nb1 150.28(4) 3_665 3
Nb1 Sn1 Nb1 57.800(6) 3_665 .
Nb1 Sn1 Nb1 113.664(18) 3 .
Nb1 Sn1 Nb1 57.800(6) 3_665 2
Nb1 Sn1 Nb1 113.664(18) 3 2
Nb1 Sn1 Nb1 113.664(18) . 2
Nb1 Sn1 Nb1 113.664(18) 3_665 1_455
Nb1 Sn1 Nb1 57.800(6) 3 1_455
Nb1 Sn1 Nb1 150.28(4) . 1_455
Nb1 Sn1 Nb1 57.800(6) 2 1_455
Nb1 Sn1 Nb1 113.664(18) 3_665 2_545
Nb1 Sn1 Nb1 57.800(6) 3 2_545
Nb1 Sn1 Nb1 57.800(6) . 2_545
Nb1 Sn1 Nb1 150.28(4) 2 2_545
Nb1 Sn1 Nb1 113.664(18) 1_455 2_545
Nb1 Sn1 Y1 75.14(2) 3_665 .
Nb1 Sn1 Y1 75.14(2) 3 .
Nb1 Sn1 Y1 75.14(2) . .
Nb1 Sn1 Y1 75.14(2) 2 .
Nb1 Sn1 Y1 75.14(2) 1_455 .
Nb1 Sn1 Y1 75.14(2) 2_545 .
Nb1 Sn1 Sn1 104.86(2) 3_665 13
Nb1 Sn1 Sn1 104.86(2) 3 13
Nb1 Sn1 Sn1 104.86(2) . 13
Nb1 Sn1 Sn1 104.86(2) 2 13
Nb1 Sn1 Sn1 104.86(2) 1_455 13
Nb1 Sn1 Sn1 104.86(2) 2_545 13
Y1 Sn1 Sn1 180.0 . 13
Nb1 Sn2 Nb1 146.782(7) 2_655 13_655
Nb1 Sn2 Nb1 59.352(13) 2_655 .
Nb1 Sn2 Nb1 110.264(16) 13_655 .
Nb1 Sn2 Nb1 110.264(16) 2_655 14_665
Nb1 Sn2 Nb1 59.352(13) 13_655 14_665
Nb1 Sn2 Nb1 146.782(7) . 14_665
Nb1 Sn2 Nb1 146.782(7) 2_655 15
Nb1 Sn2 Nb1 59.352(13) 13_655 15
Nb1 Sn2 Nb1 146.782(7) . 15
Nb1 Sn2 Nb1 59.352(13) 14_665 15
Nb1 Sn2 Nb1 59.352(13) 2_655 3_665
Nb1 Sn2 Nb1 146.782(7) 13_655 3_665
Nb1 Sn2 Nb1 59.352(13) . 3_665
Nb1 Sn2 Nb1 146.782(7) 14_665 3_665
Nb1 Sn2 Nb1 110.264(16) 15 3_665
Nb1 Sn3 Nb1 146.644(7) 14_666 .
Nb1 Sn3 Nb1 109.944(16) 14_666 2_655
Nb1 Sn3 Nb1 59.614(13) . 2_655
Nb1 Sn3 Nb1 59.614(13) 14_666 13_656
Nb1 Sn3 Nb1 109.944(16) . 13_656
Nb1 Sn3 Nb1 146.644(7) 2_655 13_656
Nb1 Sn3 Nb1 59.614(13) 14_666 15_556
Nb1 Sn3 Nb1 146.644(7) . 15_556
Nb1 Sn3 Nb1 146.644(7) 2_655 15_556
Nb1 Sn3 Nb1 59.614(13) 13_656 15_556
Nb1 Sn3 Nb1 146.644(7) 14_666 3_665
Nb1 Sn3 Nb1 59.614(13) . 3_665
Nb1 Sn3 Nb1 59.614(13) 2_655 3_665
Nb1 Sn3 Nb1 146.644(7) 13_656 3_665
Nb1 Sn3 Nb1 109.944(16) 15_556 3_665
Nb1 Sn3 Y1 73.322(3) 14_666 1_655
Nb1 Sn3 Y1 73.322(3) . 1_655
Nb1 Sn3 Y1 73.322(3) 2_655 1_655
Nb1 Sn3 Y1 73.322(3) 13_656 1_655
Nb1 Sn3 Y1 125.028(8) 15_556 1_655
Nb1 Sn3 Y1 125.028(8) 3_665 1_655
Nb1 Sn3 Y1 73.322(3) 14_666 1_665
Nb1 Sn3 Y1 125.028(8) . 1_665
Nb1 Sn3 Y1 73.322(3) 2_655 1_665
Nb1 Sn3 Y1 125.028(8) 13_656 1_665
Nb1 Sn3 Y1 73.322(4) 15_556 1_665
Nb1 Sn3 Y1 73.322(3) 3_665 1_665
Y1 Sn3 Y1 120.0 1_655 1_665
Nb1 Sn3 Y1 125.028(8) 14_666 .
Nb1 Sn3 Y1 73.322(3) . .
Nb1 Sn3 Y1 125.028(8) 2_655 .
Nb1 Sn3 Y1 73.322(3) 13_656 .
Nb1 Sn3 Y1 73.322(3) 15_556 .
Nb1 Sn3 Y1 73.322(3) 3_665 .
Y1 Sn3 Y1 120.0 1_655 .
Y1 Sn3 Y1 120.0 1_665 .

loop_
_geom_bond_atom_site_label_1
_geom_bond_atom_site_label_2
_geom_bond_distance
_geom_bond_site_symmetry_2
Y1 Sn1 3.1307(11) 13_556
Y1 Sn1 3.1307(11) .
Y1 Sn3 3.3196(4) 13_656
Y1 Sn3 3.3196(4) 1_455
Y1 Sn3 3.3196(4) 13_666
Y1 Sn3 3.3196(4) 1_445
Y1 Sn3 3.3196(3) 13_556
Y1 Sn3 3.3196(3) .
Nb1 Nb1 2.8749(3) 2_655
Nb1 Nb1 2.8749(3) 2_545
Nb1 Nb1 2.8749(3) 3_665
Nb1 Nb1 2.8749(3) 3_655
Nb1 Sn3 2.8918(6) .
Nb1 Sn3 2.8918(6) 13_656
Nb1 Sn2 2.9034(6) 13_655
Nb1 Sn2 2.9034(6) .
Nb1 Sn1 2.9744(4) .
Nb1 Sn1 2.9744(4) 1_655
Sn1 Nb1 2.9744(4) 3_665
Sn1 Nb1 2.9744(4) 3
Sn1 Nb1 2.9744(4) 2
Sn1 Nb1 2.9744(4) 1_455
Sn1 Nb1 2.9744(4) 2_545
Sn1 Sn1 3.239(2) 13
Sn2 Nb1 2.9034(6) 2_655
Sn2 Nb1 2.9034(6) 13_655
Sn2 Nb1 2.9034(6) 14_665
Sn2 Nb1 2.9034(6) 15
Sn2 Nb1 2.9034(6) 3_665
Sn3 Nb1 2.8918(6) 14_666
Sn3 Nb1 2.8918(6) 2_655
Sn3 Nb1 2.8918(6) 13_656
Sn3 Nb1 2.8918(6) 15_556
Sn3 Nb1 2.8918(6) 3_665
Sn3 Y1 3.3196(4) 1_655
Sn3 Y1 3.3196(4) 1_665
